data_1563954
loop_
_publ_author_name
'Xiong, Zuping'
'Zhang, Xiaoxiao'
'Liu, Longxiang'
'Zhu, Qiaozhi'
'Wang, Zhenni'
'Feng, Hui'
'Qian, Zhaosheng'

_publ_section_title
;
 Achieving Highly Efficient Aggregation-Induced Emission, Reversible and
 Irreversible Photochromism by Heavy Halogen-Regulated Photophysics and
 D-A Molecular Pattern-Controlled Photochemistry of Through-Space
 Conjugated Lumingens
;
_journal_name_full 'Chemical Science'
_journal_paper_doi 10.1039/D1SC02168K
_journal_year 2021
_chemical_formula_moiety 'C21 H14 I N'
_chemical_formula_sum 'C21 H14 I N'
_chemical_formula_weight 407.23
_chemical_name_common TPAN-I
_space_group_crystal_system triclinic
_space_group_IT_number 2
_space_group_name_Hall '-P 1'
_space_group_name_H-M_alt 'P -1'
_atom_sites_solution_hydrogens geom
_atom_sites_solution_primary dual
_audit_creation_date 2020-01-02
_audit_creation_method
;
Olex2 1.2
(compiled 2018.05.29 svn.r3508 for OlexSys, GUI svn.r5506)
;
_audit_update_record
;
2021-01-06 deposited with the CCDC.	2021-07-05 downloaded from the CCDC.
;
_cell_angle_alpha 63.694(2)
_cell_angle_beta 81.390(3)
_cell_angle_gamma 80.864(2)
_cell_formula_units_Z 2
_cell_length_a 9.6674(4)
_cell_length_b 9.7329(4)
_cell_length_c 10.2634(7)
_cell_measurement_reflns_used 2251
_cell_measurement_temperature 295(2)
_cell_measurement_theta_max 74.34
_cell_measurement_theta_min 28.44
_cell_volume 851.27(8)
_computing_cell_refinement 'SAINT V8.38A (?, 2016)'
_computing_data_reduction 'SAINT V8.38A (?, 2016)'
_computing_molecular_graphics 'Olex2 (Dolomanov et al., 2009)'
_computing_publication_material 'Olex2 (Dolomanov et al., 2009)'
_computing_structure_refinement 'ShelXL (Sheldrick, 2015)'
_computing_structure_solution 'ShelXT (Sheldrick, 2015)'
_diffrn_ambient_temperature 295.0
_diffrn_measured_fraction_theta_full 0.982
_diffrn_measured_fraction_theta_max 0.978
_diffrn_measurement_device_type 'Bruker APEX-II CCD'
_diffrn_measurement_method '\f and \w scans'
_diffrn_radiation_type CuK\a
_diffrn_radiation_wavelength 1.54178
_diffrn_reflns_av_R_equivalents 0.0591
_diffrn_reflns_av_unetI/netI 0.0642
_diffrn_reflns_Laue_measured_fraction_full 0.982
_diffrn_reflns_Laue_measured_fraction_max 0.978
_diffrn_reflns_limit_h_max 11
_diffrn_reflns_limit_h_min -11
_diffrn_reflns_limit_k_max 12
_diffrn_reflns_limit_k_min -11
_diffrn_reflns_limit_l_max 12
_diffrn_reflns_limit_l_min -12
_diffrn_reflns_number 8529
_diffrn_reflns_point_group_measured_fraction_full 0.982
_diffrn_reflns_point_group_measured_fraction_max 0.978
_diffrn_reflns_theta_full 67.679
_diffrn_reflns_theta_max 72.096
_diffrn_reflns_theta_min 4.651
_diffrn_standards_number 0
_exptl_absorpt_coefficient_mu 14.747
_exptl_absorpt_correction_T_max 0.0872
_exptl_absorpt_correction_T_min 0.0078
_exptl_absorpt_correction_type multi-scan
_exptl_absorpt_process_details
;
SADABS-2016/2 (Bruker,2016/2) was used for absorption correction.
wR2(int) was 0.1564 before and 0.0876 after correction.
The Ratio of minimum to maximum transmission is 0.0894.
The \l/2 correction factor is Not present.
;
_exptl_crystal_density_diffrn 1.589
_exptl_crystal_description block
_exptl_crystal_F_000 400
_exptl_crystal_size_max 0.2
_exptl_crystal_size_mid 0.15
_exptl_crystal_size_min 0.1
_refine_diff_density_max 3.304
_refine_diff_density_min -3.590
_refine_diff_density_rms 0.316
_refine_ls_extinction_method none
_refine_ls_goodness_of_fit_ref 1.207
_refine_ls_hydrogen_treatment constr
_refine_ls_matrix_type full
_refine_ls_number_parameters 208
_refine_ls_number_reflns 3273
_refine_ls_number_restraints 0
_refine_ls_restrained_S_all 1.207
_refine_ls_R_factor_all 0.1060
_refine_ls_R_factor_gt 0.1053
_refine_ls_shift/su_max 0.001
_refine_ls_shift/su_mean 0.000
_refine_ls_structure_factor_coef Fsqd
_refine_ls_weighting_details 'w=1/[\s^2^(Fo^2^)+(0.2000P)^2^] where P=(Fo^2^+2Fc^2^)/3'
_refine_ls_weighting_scheme calc
_refine_ls_wR_factor_gt 0.2529
_refine_ls_wR_factor_ref 0.2556
_reflns_Friedel_coverage 0.000
_reflns_number_gt 3161
_reflns_number_total 3273
_reflns_threshold_expression 'I > 2\s(I)'
_cod_data_source_file d1sc02168k2.cif
_cod_data_source_block 1230xzp03_0m
_cod_database_code 1563954
_shelx_shelxl_version_number 2018/3
_shelx_space_group_comment
;
The symmetry employed for this shelxl refinement is uniquely defined
by the following loop, which should always be used as a source of
symmetry information in preference to the above space-group names.
They are only intended as comments.
;
_olex2_refinement_description
;
1. Fixed Uiso
 At 1.2 times of:
  All C(H) groups
2.a Aromatic/amide H refined with riding coordinates:
 C004(H004), C007(H007), C00A(H00A), C00C(H00C), C00D(H00D), C00E(H00E),
 C00G(H00G), C00H(H00H), C00I(H00I), C00J(H00J), C00K(H00K), C00L(H00L),
 C00M(H00M), C00N(H00N)
;
_olex2_submission_special_instructions 'No special instructions were received'

loop_
_space_group_symop_operation_xyz
'x, y, z'
'-x, -y, -z'

loop_
_atom_site_label
_atom_site_type_symbol
_atom_site_fract_x
_atom_site_fract_y
_atom_site_fract_z
_atom_site_U_iso_or_equiv
_atom_site_adp_type
_atom_site_occupancy
_atom_site_site_symmetry_order
_atom_site_calc_flag
_atom_site_refinement_flags_posn
_atom_site_refinement_flags_adp
_atom_site_refinement_flags_occupancy
_atom_site_disorder_assembly
_atom_site_disorder_group
I001 I -0.07856(4) 0.17377(4) 0.57456(5) 0.0611(3) Uani 1 1 d . . . . .
C002 C 0.1053(5) 0.2815(6) 0.4777(5) 0.0377(10) Uani 1 1 d . . . . .
C003 C 0.6254(5) 0.3258(6) 0.2143(5) 0.0339(9) Uani 1 1 d . . . . .
C004 C 0.1736(6) 0.2748(6) 0.3520(5) 0.0399(10) Uani 1 1 d . . . . .
H004 H 0.140136 0.220129 0.310615 0.048 Uiso 1 1 calc R . . . .
C005 C 0.3467(6) 0.4314(5) 0.3486(5) 0.0349(9) Uani 1 1 d . . . . .
C006 C 0.5919(5) 0.4813(6) 0.2104(5) 0.0338(9) Uani 1 1 d . . . . .
C007 C 0.6611(6) 0.7435(6) 0.0314(6) 0.0415(11) Uani 1 1 d . . . . .
H007 H 0.566915 0.778217 0.016384 0.050 Uiso 1 1 calc R . . . .
C008 C 0.6989(5) 0.5917(6) 0.1297(5) 0.0350(9) Uani 1 1 d . . . . .
C009 C 0.4698(5) 0.5216(6) 0.2784(5) 0.0331(9) Uani 1 1 d . . . . .
C00A C 0.2756(5) 0.4356(7) 0.4771(6) 0.0417(11) Uani 1 1 d . . . . .
H00A H 0.309862 0.488636 0.519700 0.050 Uiso 1 1 calc R . . . .
N00B N 0.4310(7) 0.7801(8) 0.3003(8) 0.0611(14) Uani 1 1 d . . . . .
C00C C 0.2940(5) 0.3517(6) 0.2879(5) 0.0372(9) Uani 1 1 d . . . . .
H00C H 0.339394 0.349008 0.202414 0.045 Uiso 1 1 calc R . . . .
C00D C 0.6115(6) 0.1921(6) 0.3457(5) 0.0438(11) Uani 1 1 d . . . . .
H00D H 0.580496 0.199951 0.432615 0.053 Uiso 1 1 calc R . . . .
C00E C 0.6752(6) 0.3113(7) 0.0856(5) 0.0414(11) Uani 1 1 d . . . . .
H00E H 0.686275 0.399555 -0.001114 0.050 Uiso 1 1 calc R . . . .
C00F C 0.4525(6) 0.6682(7) 0.2860(7) 0.0439(11) Uani 1 1 d . . . . .
C00G C 0.6446(7) 0.0475(7) 0.3452(7) 0.0551(14) Uani 1 1 d . . . . .
H00G H 0.634469 -0.041110 0.431786 0.066 Uiso 1 1 calc R . . . .
C00H C 0.1555(6) 0.3619(7) 0.5410(6) 0.0431(11) Uani 1 1 d . . . . .
H00H H 0.108806 0.366077 0.625412 0.052 Uiso 1 1 calc R . . . .
C00I C 0.7638(8) 0.8429(7) -0.0439(7) 0.0512(13) Uani 1 1 d . . . . .
H00I H 0.738286 0.943093 -0.110899 0.061 Uiso 1 1 calc R . . . .
C00J C 0.6928(8) 0.0355(7) 0.2152(9) 0.0564(15) Uani 1 1 d . . . . .
H00J H 0.714659 -0.061071 0.215274 0.068 Uiso 1 1 calc R . . . .
C00K C 0.8413(6) 0.5423(7) 0.1506(6) 0.0433(11) Uani 1 1 d . . . . .
H00K H 0.867908 0.440583 0.213430 0.052 Uiso 1 1 calc R . . . .
C00L C 0.7082(8) 0.1687(9) 0.0848(8) 0.0505(15) Uani 1 1 d . . . . .
H00L H 0.740477 0.160962 -0.002019 0.061 Uiso 1 1 calc R . . . .
C00M C 0.9418(7) 0.6417(10) 0.0796(7) 0.0545(14) Uani 1 1 d . . . . .
H00M H 1.035484 0.607790 0.097900 0.065 Uiso 1 1 calc R . . . .
C00N C 0.9060(8) 0.7928(9) -0.0195(8) 0.0574(15) Uani 1 1 d . . . . .
H00N H 0.974856 0.859454 -0.068633 0.069 Uiso 1 1 calc R . . . .

loop_
_atom_site_aniso_label
_atom_site_aniso_U_11
_atom_site_aniso_U_22
_atom_site_aniso_U_33
_atom_site_aniso_U_23
_atom_site_aniso_U_13
_atom_site_aniso_U_12
I001 0.0461(4) 0.0465(4) 0.0779(4) -0.0175(3) 0.0161(2) -0.0181(2)
C002 0.028(2) 0.031(2) 0.044(2) -0.0077(19) 0.0024(17) -0.0051(17)
C003 0.029(2) 0.027(2) 0.039(2) -0.0084(18) -0.0021(16) -0.0039(15)
C004 0.041(2) 0.031(2) 0.044(2) -0.0110(18) -0.0045(19) -0.0063(18)
C005 0.042(2) 0.022(2) 0.0323(19) -0.0055(16) 0.0026(17) -0.0048(17)
C006 0.032(2) 0.028(2) 0.0334(19) -0.0069(17) 0.0001(16) -0.0049(17)
C007 0.045(3) 0.032(2) 0.041(2) -0.012(2) 0.0017(19) -0.006(2)
C008 0.036(2) 0.031(2) 0.0366(19) -0.0138(18) 0.0027(16) -0.0072(17)
C009 0.030(2) 0.028(2) 0.0369(19) -0.0119(17) 0.0033(16) -0.0046(16)
C00A 0.038(2) 0.046(3) 0.042(2) -0.021(2) 0.0028(19) -0.004(2)
N00B 0.057(3) 0.048(3) 0.083(4) -0.037(3) 0.020(3) -0.015(2)
C00C 0.036(2) 0.036(2) 0.0312(18) -0.0072(17) 0.0021(16) -0.0089(18)
C00D 0.048(3) 0.032(3) 0.036(2) -0.0032(19) 0.0023(19) -0.0013(19)
C00E 0.043(3) 0.039(3) 0.035(2) -0.0098(19) 0.0008(18) -0.007(2)
C00F 0.041(3) 0.036(3) 0.054(3) -0.020(2) 0.003(2) -0.006(2)
C00G 0.056(3) 0.027(3) 0.061(3) -0.002(2) -0.002(3) 0.000(2)
C00H 0.041(3) 0.039(3) 0.046(2) -0.018(2) 0.0069(19) -0.0067(19)
C00I 0.058(4) 0.038(3) 0.050(3) -0.011(2) 0.007(2) -0.018(2)
C00J 0.058(4) 0.027(3) 0.080(4) -0.021(3) -0.012(3) 0.003(2)
C00K 0.035(3) 0.044(3) 0.046(2) -0.017(2) -0.0001(19) -0.004(2)
C00L 0.047(4) 0.052(4) 0.057(3) -0.030(3) -0.003(3) 0.001(3)
C00M 0.037(3) 0.059(4) 0.063(4) -0.022(3) 0.006(2) -0.015(3)
C00N 0.054(4) 0.054(4) 0.063(4) -0.024(3) 0.016(3) -0.026(3)

loop_
_atom_type_symbol
_atom_type_description
_atom_type_scat_dispersion_real
_atom_type_scat_dispersion_imag
_atom_type_scat_source
C C 0.0181 0.0091 'International Tables Vol C Tables 4.2.6.8 and 6.1.1.4'
H H 0.0000 0.0000 'International Tables Vol C Tables 4.2.6.8 and 6.1.1.4'
I I -0.3257 6.8362 'International Tables Vol C Tables 4.2.6.8 and 6.1.1.4'
N N 0.0311 0.0180 'International Tables Vol C Tables 4.2.6.8 and 6.1.1.4'

loop_
_geom_angle_atom_site_label_1
_geom_angle_atom_site_label_2
_geom_angle_atom_site_label_3
_geom_angle
_geom_angle_site_symmetry_1
_geom_angle_site_symmetry_3
_geom_angle_publ_flag
C004 C002 I001 120.5(4) . . ?
C004 C002 C00H 120.8(5) . . ?
C00H C002 I001 118.7(4) . . ?
C00D C003 C006 121.4(4) . . ?
C00E C003 C006 119.4(4) . . ?
C00E C003 C00D 119.2(5) . . ?
C002 C004 C00C 119.0(4) . . ?
C00A C005 C009 118.8(4) . . ?
C00C C005 C009 122.7(4) . . ?
C00C C005 C00A 118.4(5) . . ?
C003 C006 C008 116.3(4) . . ?
C009 C006 C003 122.1(5) . . ?
C009 C006 C008 121.6(5) . . ?
C00I C007 C008 120.2(5) . . ?
C007 C008 C006 121.6(4) . . ?
C007 C008 C00K 118.8(5) . . ?
C00K C008 C006 119.5(4) . . ?
C006 C009 C005 127.8(4) . . ?
C006 C009 C00F 118.9(5) . . ?
C00F C009 C005 113.3(4) . . ?
C00H C00A C005 120.9(5) . . ?
C005 C00C C004 121.5(5) . . ?
C00G C00D C003 119.7(5) . . ?
C00L C00E C003 121.2(5) . . ?
N00B C00F C009 174.9(7) . . ?
C00D C00G C00J 120.2(6) . . ?
C00A C00H C002 119.4(5) . . ?
C007 C00I C00N 120.4(6) . . ?
C00G C00J C00L 120.0(5) . . ?
C00M C00K C008 120.8(6) . . ?
C00E C00L C00J 119.6(6) . . ?
C00K C00M C00N 121.0(7) . . ?
C00M C00N C00I 118.8(6) . . ?

loop_
_geom_bond_atom_site_label_1
_geom_bond_atom_site_label_2
_geom_bond_distance
_geom_bond_site_symmetry_2
_geom_bond_publ_flag
I001 C002 2.094(5) . ?
C002 C004 1.383(7) . ?
C002 C00H 1.392(7) . ?
C003 C006 1.480(7) . ?
C003 C00D 1.406(7) . ?
C003 C00E 1.396(7) . ?
C004 C00C 1.399(8) . ?
C005 C009 1.490(7) . ?
C005 C00A 1.408(7) . ?
C005 C00C 1.377(7) . ?
C006 C008 1.489(7) . ?
C006 C009 1.373(7) . ?
C007 C008 1.398(7) . ?
C007 C00I 1.390(9) . ?
C008 C00K 1.399(7) . ?
C009 C00F 1.445(7) . ?
C00A C00H 1.382(8) . ?
N00B C00F 1.145(9) . ?
C00D C00G 1.394(9) . ?
C00E C00L 1.378(9) . ?
C00G C00J 1.395(11) . ?
C00I C00N 1.404(11) . ?
C00J C00L 1.400(11) . ?
C00K C00M 1.369(9) . ?
C00M C00N 1.391(11) . ?
